data_1101185
loop_
_publ_author_name
'Ouellette, Wayne'
'Yu, Ming Hui'
'O'Connor, Charles J.'
'Zubieta, Jon'

_publ_section_title
;
 Structural Diversity of the Oxovanadium Organodiphosphonate System:
 A Platform for the Design of Void Channels
;
_journal_issue 8
_journal_name_full 'Inorganic Chemistry'
_journal_page_first 3224
_journal_page_last 3239
_journal_paper_doi 10.1021/ic0517422
_journal_volume 45
_journal_year 2006
_chemical_formula_sum 'C6 H16.5 N O9.25 P2 V2'
_chemical_formula_weight 414.52
_space_group_IT_number 15
_symmetry_cell_setting monoclinic
_symmetry_space_group_name_Hall '-C 2yc'
_symmetry_space_group_name_H-M 'C 1 2/c 1'
_cell_angle_alpha 90.00
_cell_angle_beta 105.4840(10)
_cell_angle_gamma 90.00
_cell_formula_units_Z 8
_cell_length_a 15.6403(11)
_cell_length_b 10.2112(7)
_cell_length_c 18.6795(14)
_cell_measurement_temperature 90(2)
_cell_volume 2875.0(4)
_diffrn_ambient_temperature 90(2)
_exptl_crystal_density_diffrn 1.915
_cod_depositor_comments
;
The following automatic conversions were performed:
'_symmetry_cell_setting' value 'Monoclinic' changed to 'monoclinic'
according to '/home/saulius/struct/CIF-dictionaries/cif_core.dic'
dictionary named 'cif_core.dic' version 2.4.1 from 2010-06-29.

Automatic conversion script
Id: cif_fix_enum 1527 2010-12-29 10:47:43Z saulius 
;
_cod_original_sg_symbol_H-M 'C 2/c'
_cod_original_formula_sum 'C6 H16.50 N O9.25 P2 V2'
_cod_database_code 1101185

loop_
_symmetry_equiv_pos_as_xyz
'x, y, z'
'-x, y, -z+1/2'
'x+1/2, y+1/2, z'
'-x+1/2, y+1/2, -z+1/2'
'-x, -y, -z'
'x, -y, z-1/2'
'-x+1/2, -y+1/2, -z'
'x+1/2, -y+1/2, z-1/2'

loop_
_atom_site_label
_atom_site_type_symbol
_atom_site_fract_x
_atom_site_fract_y
_atom_site_fract_z
_atom_site_U_iso_or_equiv
_atom_site_adp_type
_atom_site_occupancy
_atom_site_symmetry_multiplicity
_atom_site_calc_flag
_atom_site_refinement_flags
_atom_site_disorder_assembly
_atom_site_disorder_group
V1 V 0.16504(4) 0.38063(6) 0.08450(3) 0.01129(16) Uani 1 1 d . . .
V2 V 0.24827(4) 0.45311(6) 0.28748(3) 0.01168(16) Uani 1 1 d . . .
P1 P 0.20739(7) 0.37992(9) -0.07875(5) 0.0116(2) Uani 1 1 d . . .
P2 P 0.16413(6) 0.66770(9) 0.16281(5) 0.0113(2) Uani 1 1 d . . .
O1 O 0.2074(2) 0.4273(3) -0.00107(15) 0.0162(6) Uani 1 1 d . . .
O2 O 0.21134(19) 0.2014(3) 0.07871(15) 0.0149(5) Uani 1 1 d . . .
O3 O 0.0607(2) 0.3543(3) 0.05918(18) 0.0210(6) Uani 1 1 d . . .
O4 O 0.1716(2) 0.5712(3) 0.10203(14) 0.0154(5) Uani 1 1 d . . .
O5 O 0.2117(2) 0.3571(3) 0.19244(16) 0.0208(6) Uani 1 1 d . . .
O6 O 0.1758(2) 0.6015(3) 0.23814(15) 0.0161(6) Uani 1 1 d . . .
O7 O 0.3460(2) 0.5075(3) 0.29949(19) 0.0254(7) Uani 1 1 d . . .
O8 O 0.26885(18) 0.2777(3) 0.33434(15) 0.0151(5) Uani 1 1 d . . .
O9 O 0.20363(19) 0.4966(3) 0.37359(14) 0.0143(5) Uani 1 1 d . . .
O90 O 0.5626(10) 0.5383(13) 0.0310(9) 0.033(3) Uani 0.25 1 d P . .
N1 N 0.3611(8) 0.8064(6) 0.0428(4) 0.113(4) Uani 1 1 d . A 1
H1A' H 0.3009 0.7994 0.0275 0.169 Uiso 1 1 calc R A 1
H1B' H 0.3814 0.8416 0.0057 0.169 Uiso 1 1 calc R A 1
H1C' H 0.3767 0.8590 0.0835 0.169 Uiso 1 1 calc R A 1
C4 C 0.410(2) 0.6444(17) 0.0662(13) 0.33(2) Uani 1 1 d . . .
H4A H 0.3658 0.5774 0.0417 0.393 Uiso 1 1 calc R A 1
H4B H 0.4619 0.6357 0.0462 0.393 Uiso 1 1 calc R A 1
C1 C 0.1100(3) 0.2824(4) -0.1147(2) 0.0149(7) Uani 1 1 d . . .
H1A H 0.1136 0.2427 -0.1622 0.018 Uiso 1 1 calc R . .
H1B H 0.1099 0.2101 -0.0795 0.018 Uiso 1 1 calc R . .
C2 C 0.0553(3) 0.7388(4) 0.1385(2) 0.0168(7) Uani 1 1 d . . .
H2A H 0.0518 0.8023 0.1776 0.020 Uiso 1 1 calc R . .
H2B H 0.0476 0.7885 0.0917 0.020 Uiso 1 1 calc R . .
C3 C -0.0218(3) 0.6431(4) 0.1284(2) 0.0168(7) Uani 1 1 d . . .
H3A H -0.0131 0.5880 0.1733 0.020 Uiso 1 1 calc R . .
H3B H -0.0234 0.5849 0.0856 0.020 Uiso 1 1 calc R . .
C5 C 0.4404(10) 0.6150(10) 0.1565(11) 0.151(8) Uani 1 1 d . A .
H5A H 0.3875 0.5880 0.1724 0.181 Uiso 1 1 calc R . .
H5B H 0.4824 0.5404 0.1659 0.181 Uiso 1 1 calc R . .
C6 C 0.4831(9) 0.7274(11) 0.2035(7) 0.110(5) Uani 1 1 d . . .
H6A H 0.4413 0.8017 0.1896 0.132 Uiso 1 1 calc R A .
H6B H 0.5358 0.7507 0.1863 0.132 Uiso 1 1 calc R . .
H5 H 0.217(4) 0.290(7) 0.196(4) 0.032(18) Uiso 1 1 d . . .

loop_
_atom_site_aniso_label
_atom_site_aniso_U_11
_atom_site_aniso_U_22
_atom_site_aniso_U_33
_atom_site_aniso_U_23
_atom_site_aniso_U_13
_atom_site_aniso_U_12
V1 0.0153(3) 0.0120(3) 0.0075(3) -0.0011(2) 0.0046(2) 0.0001(2)
V2 0.0153(3) 0.0123(3) 0.0084(3) 0.0006(2) 0.0048(2) 0.0005(2)
P1 0.0184(5) 0.0107(4) 0.0069(4) -0.0006(3) 0.0054(3) -0.0001(3)
P2 0.0166(4) 0.0107(4) 0.0067(4) -0.0002(3) 0.0034(3) 0.0008(3)
O1 0.0269(15) 0.0157(13) 0.0080(12) -0.0014(10) 0.0082(10) -0.0020(11)
O2 0.0197(13) 0.0128(12) 0.0128(12) -0.0011(10) 0.0052(10) 0.0011(10)
O3 0.0172(14) 0.0221(15) 0.0249(15) -0.0021(12) 0.0077(12) 0.0006(12)
O4 0.0264(15) 0.0126(12) 0.0071(11) -0.0013(9) 0.0044(10) 0.0010(11)
O5 0.0425(19) 0.0121(14) 0.0076(12) 0.0002(10) 0.0066(12) 0.0053(13)
O6 0.0258(15) 0.0152(13) 0.0087(12) 0.0020(10) 0.0069(10) 0.0061(11)
O7 0.0203(15) 0.0251(16) 0.0325(17) 0.0043(13) 0.0098(13) -0.0031(12)
O8 0.0181(13) 0.0146(13) 0.0136(12) 0.0023(10) 0.0063(10) 0.0014(10)
O9 0.0227(14) 0.0126(12) 0.0097(12) -0.0007(9) 0.0078(10) -0.0006(10)
O90 0.031(7) 0.021(7) 0.040(8) -0.001(6) -0.002(6) -0.005(6)
N1 0.275(13) 0.033(3) 0.056(4) 0.011(3) 0.090(6) 0.048(5)
C4 0.67(5) 0.162(16) 0.32(3) -0.183(18) 0.44(4) -0.25(3)
C1 0.0178(17) 0.0122(16) 0.0151(17) -0.0018(13) 0.0048(13) -0.0006(14)
C2 0.0167(17) 0.0149(17) 0.0176(18) 0.0006(14) 0.0027(14) 0.0011(14)
C3 0.0207(19) 0.0146(17) 0.0147(17) 0.0003(14) 0.0041(14) -0.0008(14)
C5 0.134(11) 0.049(6) 0.33(2) -0.011(9) 0.157(15) -0.006(6)
C6 0.138(10) 0.076(7) 0.153(12) -0.032(7) 0.105(10) -0.024(7)

loop_
_geom_bond_atom_site_label_1
_geom_bond_atom_site_label_2
_geom_bond_distance
_geom_bond_site_symmetry_2
_geom_bond_publ_flag
V1 O3 1.595(3) . ?
V1 O1 1.946(3) . ?
V1 O5 1.967(3) . ?
V1 O4 1.971(3) . ?
V1 O2 1.981(3) . ?
V2 O7 1.585(3) . ?
V2 O9 1.968(3) . ?
V2 O6 1.968(3) . ?
V2 O5 1.974(3) . ?
V2 O8 1.982(3) . ?
P1 O2 1.518(3) 7 ?
P1 O1 1.530(3) . ?
P1 O9 1.536(3) 6_565 ?
P1 C1 1.793(4) . ?
P2 O8 1.528(3) 4 ?
P2 O6 1.528(3) . ?
P2 O4 1.531(3) . ?
P2 C2 1.794(4) . ?
O2 P1 1.518(3) 7 ?
O8 P2 1.528(3) 4_545 ?
O9 P1 1.536(3) 6_566 ?
N1 C4 1.82(3) . ?
C4 C5 1.65(3) . ?
C1 C3 1.536(5) 5_565 ?
C2 C3 1.523(5) . ?
C3 C1 1.536(5) 5_565 ?
C5 C6 1.489(18) . ?
